data_7237701
loop_
_publ_author_name
'Mondal, Rajarshi'
'Lozada, Issiah B.'
'Davis, Rebecca L.'
'Williams, J. A. Gareth'
'Herbert, David E.'

_publ_section_title
;
 Exploiting synergy between ligand design and counterion interactions to
 boost room temperature phosphorescence from Cu(i) compounds
;
_journal_issue 13
_journal_name_full 'Journal of Materials Chemistry C'
_journal_page_first 3772
_journal_paper_doi 10.1039/C9TC00040B
_journal_volume 7
_journal_year 2019
_chemical_formula_sum 'C76.5 H61 B Cl Cu N2 P2'
_chemical_formula_weight 1180.01
_space_group_crystal_system triclinic
_space_group_IT_number 2
_space_group_name_Hall '-P 1'
_space_group_name_H-M_alt 'P -1'
_atom_sites_solution_hydrogens geom
_audit_creation_method SHELXL-2017/1
_audit_update_record
;
2018-10-12 deposited with the CCDC.
2019-01-23 downloaded from the CCDC.
;
_cell_angle_alpha 107.470(3)
_cell_angle_beta 95.171(3)
_cell_angle_gamma 107.158(3)
_cell_formula_units_Z 4
_cell_length_a 13.9292(6)
_cell_length_b 18.4620(8)
_cell_length_c 25.8326(12)
_cell_measurement_reflns_used 9946
_cell_measurement_temperature 150(2)
_cell_measurement_theta_max 24.60
_cell_measurement_theta_min 2.63
_cell_volume 5937.2(5)
_computing_cell_refinement 'Bruker SAINT'
_computing_data_collection 'Bruker APEX3'
_computing_data_reduction 'Bruker SAINT'
_computing_molecular_graphics 'Bruker SHELXTL'
_computing_publication_material 'Bruker SHELXTL'
_computing_structure_refinement 'SHELXL-2017/1 (Sheldrick, 2017)'
_computing_structure_solution 'SHELXS-97 (Sheldrick 2008)'
_diffrn_ambient_temperature 150(2)
_diffrn_measured_fraction_theta_full 0.999
_diffrn_measured_fraction_theta_max 0.994
_diffrn_measurement_device_type 'Bruker D8 QUEST ECO CMOS'
_diffrn_measurement_method '\w scans'
_diffrn_radiation_type MoK\a
_diffrn_radiation_wavelength 0.71073
_diffrn_reflns_av_R_equivalents 0.1484
_diffrn_reflns_av_unetI/netI 0.1366
_diffrn_reflns_Laue_measured_fraction_full 0.999
_diffrn_reflns_Laue_measured_fraction_max 0.994
_diffrn_reflns_limit_h_max 18
_diffrn_reflns_limit_h_min -18
_diffrn_reflns_limit_k_max 23
_diffrn_reflns_limit_k_min -24
_diffrn_reflns_limit_l_max 33
_diffrn_reflns_limit_l_min -33
_diffrn_reflns_number 134866
_diffrn_reflns_point_group_measured_fraction_full 0.999
_diffrn_reflns_point_group_measured_fraction_max 0.994
_diffrn_reflns_theta_full 25.242
_diffrn_reflns_theta_max 27.603
_diffrn_reflns_theta_min 2.257
_diffrn_source 'fine-focus tube'
_exptl_absorpt_coefficient_mu 0.515
_exptl_absorpt_correction_T_max 0.7456
_exptl_absorpt_correction_T_min 0.6779
_exptl_absorpt_correction_type multi-scan
_exptl_absorpt_process_details 'SADABS V2014/5 (Bruker AXS Inc.)'
_exptl_crystal_colour yellow
_exptl_crystal_density_diffrn 1.320
_exptl_crystal_description block
_exptl_crystal_F_000 2460
_exptl_crystal_size_max 0.100
_exptl_crystal_size_mid 0.100
_exptl_crystal_size_min 0.050
_refine_diff_density_max 0.411
_refine_diff_density_min -0.629
_refine_diff_density_rms 0.108
_refine_ls_extinction_method none
_refine_ls_goodness_of_fit_ref 1.005
_refine_ls_hydrogen_treatment constr
_refine_ls_matrix_type full
_refine_ls_number_parameters 1508
_refine_ls_number_reflns 27407
_refine_ls_number_restraints 0
_refine_ls_restrained_S_all 1.005
_refine_ls_R_factor_all 0.1500
_refine_ls_R_factor_gt 0.0596
_refine_ls_shift/su_max 0.001
_refine_ls_shift/su_mean 0.000
_refine_ls_structure_factor_coef Fsqd
_refine_ls_weighting_details 'w=1/[\s^2^(Fo^2^)+(0.0678P)^2^] where P=(Fo^2^+2Fc^2^)/3'
_refine_ls_weighting_scheme calc
_refine_ls_wR_factor_gt 0.1157
_refine_ls_wR_factor_ref 0.1528
_reflns_Friedel_coverage 0.000
_reflns_number_gt 14860
_reflns_number_total 27407
_reflns_threshold_expression 'I > 2\s(I)'
_cod_data_source_file c9tc00040b2.cif
_cod_data_source_block deh050_raj_0m
_cod_original_formula_sum 'C76.50 H61 B Cl Cu N2 P2'
_cod_database_code 7237701
_shelx_shelxl_version_number 2017/1
_shelx_space_group_comment
; 
The symmetry employed for this shelxl refinement is uniquely defined 
by the following loop, which should always be used as a source of 
symmetry information in preference to the above space-group names. 
They are only intended as comments. 
;
_shelx_estimated_absorpt_t_min 0.950
_shelx_estimated_absorpt_t_max 0.975

loop_
_space_group_symop_operation_xyz
'x, y, z'
'-x, -y, -z'

loop_
_atom_site_label
_atom_site_type_symbol
_atom_site_fract_x
_atom_site_fract_y
_atom_site_fract_z
_atom_site_U_iso_or_equiv
_atom_site_adp_type
_atom_site_occupancy
_atom_site_site_symmetry_order
_atom_site_calc_flag
_atom_site_refinement_flags_posn
_atom_site_refinement_flags_adp
B1 B 0.8102(3) 0.2321(2) 0.26533(17) 0.0177(9) Uani 1 1 d . .
B2 B 0.1742(3) 0.7335(3) 0.25452(17) 0.0190(9) Uani 1 1 d . .
C1 C 0.5397(3) 0.3261(2) 0.16600(15) 0.0186(8) Uani 1 1 d . .
H1 H 0.583544 0.321196 0.140018 0.022 Uiso 1 1 calc R U
C2 C 0.5850(3) 0.3800(2) 0.22137(15) 0.0173(8) Uani 1 1 d . .
C3 C 0.6919(3) 0.4199(2) 0.23667(16) 0.0229(9) Uani 1 1 d . .
H3 H 0.733992 0.411820 0.210032 0.027 Uiso 1 1 calc R U
C4 C 0.7348(3) 0.4701(2) 0.28985(16) 0.0255(9) Uani 1 1 d . .
H4 H 0.806787 0.496958 0.300418 0.031 Uiso 1 1 calc R U
C5 C 0.6722(3) 0.4819(2) 0.32857(16) 0.0276(9) Uani 1 1 d . .
H5 H 0.702202 0.517005 0.365504 0.033 Uiso 1 1 calc R U
C6 C 0.5682(3) 0.4437(2) 0.31431(15) 0.0247(9) Uani 1 1 d . .
H6 H 0.526773 0.453013 0.341176 0.030 Uiso 1 1 calc R U
C7 C 0.5226(3) 0.3909(2) 0.26009(14) 0.0169(8) Uani 1 1 d . .
C8 C 0.4132(3) 0.3460(2) 0.24173(14) 0.0158(8) Uani 1 1 d . .
C9 C 0.3781(3) 0.2915(2) 0.18665(14) 0.0155(8) Uani 1 1 d . .
C10 C 0.2730(3) 0.2434(2) 0.16847(14) 0.0169(8) Uani 1 1 d . .
C11 C 0.2063(3) 0.2537(2) 0.20387(15) 0.0184(8) Uani 1 1 d . .
H11 H 0.135989 0.221201 0.191486 0.022 Uiso 1 1 calc R U
C12 C 0.2382(3) 0.3105(2) 0.25750(15) 0.0209(8) Uani 1 1 d . .
C13 C 0.3414(3) 0.3544(2) 0.27555(14) 0.0182(8) Uani 1 1 d . .
H13 H 0.364457 0.391736 0.312344 0.022 Uiso 1 1 calc R U
C14 C 0.1615(3) 0.3237(3) 0.29314(16) 0.0305(10) Uani 1 1 d . .
H14A H 0.188911 0.329820 0.331096 0.046 Uiso 1 1 calc R U
H14B H 0.097821 0.277223 0.278662 0.046 Uiso 1 1 calc R U
H14C H 0.147481 0.372616 0.292971 0.046 Uiso 1 1 calc R U
C15 C 0.1247(3) 0.1985(2) 0.07218(14) 0.0180(8) Uani 1 1 d . .
C16 C 0.1453(3) 0.2524(2) 0.04342(15) 0.0228(9) Uani 1 1 d . .
H16 H 0.210769 0.269374 0.034205 0.027 Uiso 1 1 calc R U
C17 C 0.0700(3) 0.2811(2) 0.02833(17) 0.0344(10) Uani 1 1 d . .
H17 H 0.083816 0.317854 0.008659 0.041 Uiso 1 1 calc R U
C18 C -0.0249(3) 0.2567(3) 0.04169(18) 0.0385(11) Uani 1 1 d . .
H18 H -0.076103 0.276807 0.031207 0.046 Uiso 1 1 calc R U
C19 C -0.0462(3) 0.2038(3) 0.06990(17) 0.0314(10) Uani 1 1 d . .
H19 H -0.111749 0.187423 0.079162 0.038 Uiso 1 1 calc R U
C20 C 0.0282(3) 0.1742(2) 0.08487(15) 0.0234(9) Uani 1 1 d . .
H20 H 0.013207 0.136900 0.104036 0.028 Uiso 1 1 calc R U
C21 C 0.1733(3) 0.0744(2) 0.10520(15) 0.0165(8) Uani 1 1 d . .
C22 C 0.2066(3) 0.0578(2) 0.15158(15) 0.0224(9) Uani 1 1 d . .
H22 H 0.254937 0.099653 0.182030 0.027 Uiso 1 1 calc R U
C23 C 0.1694(3) -0.0196(2) 0.15335(17) 0.0279(9) Uani 1 1 d . .
H23 H 0.193092 -0.030771 0.184775 0.033 Uiso 1 1 calc R U
C24 C 0.0982(3) -0.0804(2) 0.10980(17) 0.0279(10) Uani 1 1 d . .
H24 H 0.073070 -0.133377 0.111212 0.033 Uiso 1 1 calc R U
C25 C 0.0633(3) -0.0646(2) 0.06405(17) 0.0271(9) Uani 1 1 d . .
H25 H 0.013113 -0.106331 0.034287 0.033 Uiso 1 1 calc R U
C26 C 0.1019(3) 0.0123(2) 0.06185(16) 0.0220(8) Uani 1 1 d . .
H26 H 0.078901 0.022736 0.029943 0.026 Uiso 1 1 calc R U
C27 C 0.5054(3) 0.1048(2) 0.08218(14) 0.0182(8) Uani 1 1 d . .
H27 H 0.470011 0.100656 0.111506 0.022 Uiso 1 1 calc R U
C28 C 0.5819(3) 0.0680(2) 0.07476(14) 0.0167(8) Uani 1 1 d . .
C29 C 0.6081(3) 0.0313(2) 0.11176(15) 0.0223(9) Uani 1 1 d . .
H29 H 0.572108 0.028060 0.140972 0.027 Uiso 1 1 calc R U
C30 C 0.6859(3) 0.0004(2) 0.10531(16) 0.0257(9) Uani 1 1 d . .
H30 H 0.704944 -0.023761 0.130444 0.031 Uiso 1 1 calc R U
C31 C 0.7372(3) 0.0042(2) 0.06173(17) 0.0300(10) Uani 1 1 d . .
H31 H 0.791367 -0.017229 0.057613 0.036 Uiso 1 1 calc R U
C32 C 0.7112(3) 0.0382(2) 0.02500(16) 0.0247(9) Uani 1 1 d . .
H32 H 0.746474 0.039258 -0.004707 0.030 Uiso 1 1 calc R U
C33 C 0.6326(3) 0.0716(2) 0.03060(14) 0.0166(8) Uani 1 1 d . .
C34 C 0.6033(3) 0.1114(2) -0.00548(14) 0.0166(8) Uani 1 1 d . .
C35 C 0.5293(2) 0.1482(2) 0.00741(14) 0.0150(7) Uani 1 1 d . .
C36 C 0.5024(2) 0.1911(2) -0.02548(14) 0.0153(8) Uani 1 1 d . .
C37 C 0.5446(3) 0.1916(2) -0.07156(14) 0.0184(8) Uani 1 1 d . .
H37 H 0.525020 0.219181 -0.094054 0.022 Uiso 1 1 calc R U
C38 C 0.6153(3) 0.1529(2) -0.08632(15) 0.0191(8) Uani 1 1 d . .
C39 C 0.6446(3) 0.1146(2) -0.05254(15) 0.0195(8) Uani 1 1 d . .
H39 H 0.694402 0.089635 -0.061507 0.023 Uiso 1 1 calc R U
C40 C 0.6579(3) 0.1525(2) -0.13799(16) 0.0305(10) Uani 1 1 d . .
H40A H 0.731709 0.182252 -0.127847 0.046 Uiso 1 1 calc R U
H40B H 0.623992 0.178265 -0.158245 0.046 Uiso 1 1 calc R U
H40C H 0.645507 0.096677 -0.161473 0.046 Uiso 1 1 calc R U
C41 C 0.3324(3) 0.2322(2) -0.06506(15) 0.0182(8) Uani 1 1 d . .
C42 C 0.3627(3) 0.2756(2) -0.10020(15) 0.0230(9) Uani 1 1 d . .
H42 H 0.428470 0.316106 -0.090639 0.028 Uiso 1 1 calc R U
C43 C 0.2971(3) 0.2598(3) -0.14905(16) 0.0294(10) Uani 1 1 d . .
H43 H 0.317875 0.290049 -0.172504 0.035 Uiso 1 1 calc R U
C44 C 0.2023(3) 0.2007(3) -0.16377(17) 0.0356(11) Uani 1 1 d . .
H44 H 0.158274 0.189309 -0.197635 0.043 Uiso 1 1 calc R U
C45 C 0.1714(3) 0.1580(3) -0.12923(17) 0.0342(10) Uani 1 1 d . .
H45 H 0.105842 0.117282 -0.139319 0.041 Uiso 1 1 calc R U
C46 C 0.2352(3) 0.1741(2) -0.07986(16) 0.0254(9) Uani 1 1 d . .
H46 H 0.212389 0.145111 -0.055921 0.031 Uiso 1 1 calc R U
C47 C 0.4970(3) 0.3518(2) 0.02302(14) 0.0189(8) Uani 1 1 d . .
C48 C 0.4502(3) 0.4104(2) 0.03543(15) 0.0245(9) Uani 1 1 d . .
H48 H 0.377623 0.394396 0.026816 0.029 Uiso 1 1 calc R U
C49 C 0.5075(3) 0.4911(2) 0.06000(16) 0.0294(10) Uani 1 1 d . .
H49 H 0.474487 0.530345 0.067862 0.035 Uiso 1 1 calc R U
C50 C 0.6123(3) 0.5146(2) 0.07307(16) 0.0306(10) Uani 1 1 d . .
H50 H 0.651890 0.570239 0.089808 0.037 Uiso 1 1 calc R U
C51 C 0.6606(3) 0.4577(2) 0.06200(17) 0.0309(10) Uani 1 1 d . .
H51 H 0.733112 0.474045 0.071425 0.037 Uiso 1 1 calc R U
C52 C 0.6024(3) 0.3765(2) 0.03699(16) 0.0263(9) Uani 1 1 d . .
H52 H 0.635639 0.337347 0.029399 0.032 Uiso 1 1 calc R U
C53 C 0.5386(3) 0.8810(2) 0.41634(14) 0.0186(8) Uani 1 1 d . .
H53 H 0.591692 0.883903 0.395560 0.022 Uiso 1 1 calc R U
C54 C 0.4831(3) 0.9344(2) 0.41771(14) 0.0177(8) Uani 1 1 d . .
C55 C 0.5057(3) 0.9896(2) 0.38903(15) 0.0215(8) Uani 1 1 d . .
H55 H 0.561554 0.993474 0.370215 0.026 Uiso 1 1 calc R U
C56 C 0.4478(3) 1.0374(2) 0.38824(15) 0.0247(9) Uani 1 1 d . .
H56 H 0.462443 1.074067 0.368521 0.030 Uiso 1 1 calc R U
C57 C 0.3665(3) 1.0321(2) 0.41677(16) 0.0263(9) Uani 1 1 d . .
H57 H 0.325973 1.065309 0.416123 0.032 Uiso 1 1 calc R U
C58 C 0.3442(3) 0.9797(2) 0.44566(16) 0.0228(9) Uani 1 1 d . .
H58 H 0.288858 0.977162 0.464777 0.027 Uiso 1 1 calc R U
C59 C 0.4025(3) 0.9300(2) 0.44716(14) 0.0176(8) Uani 1 1 d . .
C60 C 0.3862(3) 0.8739(2) 0.47736(14) 0.0148(7) Uani 1 1 d . .
C65 C 0.3119(3) 0.8666(2) 0.51076(14) 0.0191(8) Uani 1 1 d . .
H65 H 0.269562 0.899071 0.513343 0.023 Uiso 1 1 calc R U
C64 C 0.2984(3) 0.8141(2) 0.53969(15) 0.0197(8) Uani 1 1 d . .
C63 C 0.3608(3) 0.7663(2) 0.53579(14) 0.0181(8) Uani 1 1 d . .
H63 H 0.351807 0.729654 0.555553 0.022 Uiso 1 1 calc R U
C62 C 0.4348(3) 0.7712(2) 0.50405(14) 0.0145(7) Uani 1 1 d . .
C66 C 0.2214(3) 0.8101(3) 0.57711(17) 0.0302(10) Uani 1 1 d . .
H66A H 0.167194 0.828430 0.564658 0.045 Uiso 1 1 calc R U
H66B H 0.255585 0.844837 0.615129 0.045 Uiso 1 1 calc R U
H66C H 0.191225 0.754280 0.575873 0.045 Uiso 1 1 calc R U
C73 C 0.4336(3) 0.6128(2) 0.49557(14) 0.0170(8) Uani 1 1 d . .
C78 C 0.3528(3) 0.5714(2) 0.45053(17) 0.0305(10) Uani 1 1 d . .
H78 H 0.340734 0.596660 0.424742 0.037 Uiso 1 1 calc R U
C77 C 0.2895(3) 0.4937(2) 0.44257(18) 0.0352(11) Uani 1 1 d . .
H77 H 0.234617 0.466012 0.411521 0.042 Uiso 1 1 calc R U
C76 C 0.3067(3) 0.4566(2) 0.48012(17) 0.0299(10) Uani 1 1 d . .
H76 H 0.264266 0.403080 0.474708 0.036 Uiso 1 1 calc R U
C75 C 0.3853(3) 0.4975(2) 0.52502(17) 0.0276(9) Uani 1 1 d . .
H75 H 0.396676 0.472430 0.551034 0.033 Uiso 1 1 calc R U
C74 C 0.4489(3) 0.5757(2) 0.53303(15) 0.0212(8) Uani 1 1 d . .
H74 H 0.503065 0.603451 0.564450 0.025 Uiso 1 1 calc R U
C67 C 0.6069(3) 0.7517(2) 0.56395(14) 0.0168(8) Uani 1 1 d . .
C68 C 0.7103(3) 0.7659(2) 0.56279(16) 0.0239(9) Uani 1 1 d . .
H68 H 0.731867 0.754748 0.528277 0.029 Uiso 1 1 calc R U
C69 C 0.7818(3) 0.7959(2) 0.61135(17) 0.0298(10) Uani 1 1 d . .
H69 H 0.852316 0.805841 0.610085 0.036 Uiso 1 1 calc R U
C70 C 0.7514(3) 0.8116(2) 0.66160(16) 0.0283(9) Uani 1 1 d . .
H70 H 0.800676 0.831962 0.694972 0.034 Uiso 1 1 calc R U
C71 C 0.6492(3) 0.7977(2) 0.66332(17) 0.0316(10) Uani 1 1 d . .
H71 H 0.627932 0.808640 0.697939 0.038 Uiso 1 1 calc R U
C72 C 0.5777(3) 0.7680(2) 0.61493(15) 0.0253(9) Uani 1 1 d . .
H72 H 0.507371 0.758575 0.616502 0.030 Uiso 1 1 calc R U
C79 C 0.4256(3) 0.6250(2) 0.32528(15) 0.0200(8) Uani 1 1 d . .
H79 H 0.379323 0.637984 0.348357 0.024 Uiso 1 1 calc R U
C80 C 0.3829(3) 0.5656(2) 0.27185(15) 0.0191(8) Uani 1 1 d . .
C81 C 0.2761(3) 0.5254(2) 0.25488(16) 0.0248(9) Uani 1 1 d . .
H81 H 0.231481 0.538751 0.278968 0.030 Uiso 1 1 calc R U
C82 C 0.2371(3) 0.4673(2) 0.20373(17) 0.0274(9) Uani 1 1 d . .
H82 H 0.165219 0.440138 0.192181 0.033 Uiso 1 1 calc R U
C83 C 0.3029(3) 0.4482(2) 0.16858(16) 0.0258(9) Uani 1 1 d . .
H83 H 0.275225 0.407565 0.133143 0.031 Uiso 1 1 calc R U
C84 C 0.4074(3) 0.4870(2) 0.18420(15) 0.0221(8) Uani 1 1 d . .
H84 H 0.450944 0.472883 0.159587 0.027 Uiso 1 1 calc R U
C85 C 0.4497(3) 0.5472(2) 0.23638(15) 0.0180(8) Uani 1 1 d . .
C86 C 0.5588(3) 0.5916(2) 0.25614(14) 0.0163(8) Uani 1 1 d . .
C87 C 0.5917(3) 0.6483(2) 0.31030(14) 0.0148(7) Uani 1 1 d . .
C88 C 0.6974(3) 0.6923(2) 0.33118(14) 0.0165(8) Uani 1 1 d . .
C89 C 0.7670(3) 0.6791(2) 0.29755(15) 0.0204(8) Uani 1 1 d . .
H89 H 0.837874 0.708445 0.311598 0.024 Uiso 1 1 calc R U
C90 C 0.7357(3) 0.6239(2) 0.24350(15) 0.0217(8) Uani 1 1 d . .
C91 C 0.6325(3) 0.5813(2) 0.22411(15) 0.0188(8) Uani 1 1 d . .
H91 H 0.610709 0.543540 0.187445 0.023 Uiso 1 1 calc R U
C99 C 0.7925(3) 0.8614(2) 0.39906(16) 0.0224(9) Uani 1 1 d . .
C92 C 0.8139(3) 0.6102(3) 0.20853(16) 0.0319(10) Uani 1 1 d . .
H92A H 0.824423 0.559579 0.207377 0.048 Uiso 1 1 calc R U
H92B H 0.878887 0.655077 0.224583 0.048 Uiso 1 1 calc R U
H92C H 0.789421 0.607082 0.170889 0.048 Uiso 1 1 calc R U
C100 C 0.7820(3) 0.8776(3) 0.35007(19) 0.0360(11) Uani 1 1 d . .
H100 H 0.747082 0.835149 0.316214 0.043 Uiso 1 1 calc R U
C101 C 0.8232(4) 0.9568(3) 0.3510(2) 0.0531(14) Uani 1 1 d . .
H101 H 0.816002 0.968346 0.317763 0.064 Uiso 1 1 calc R U
C102 C 0.8745(4) 1.0185(3) 0.4004(3) 0.0602(17) Uani 1 1 d . .
H102 H 0.903735 1.072138 0.400743 0.072 Uiso 1 1 calc R U
C103 C 0.8830(4) 1.0024(3) 0.4483(2) 0.0519(14) Uani 1 1 d . .
H103 H 0.917813 1.045205 0.481984 0.062 Uiso 1 1 calc R U
C104 C 0.8418(3) 0.9249(2) 0.44853(19) 0.0364(11) Uani 1 1 d . .
H104 H 0.847106 0.914671 0.482414 0.044 Uiso 1 1 calc R U
C93 C 0.8446(3) 0.7384(2) 0.42877(14) 0.0181(8) Uani 1 1 d . .
C94 C 0.8236(3) 0.6740(2) 0.44790(16) 0.0267(9) Uani 1 1 d . .
H94 H 0.754776 0.646199 0.448761 0.032 Uiso 1 1 calc R U
C95 C 0.9015(3) 0.6495(3) 0.46583(17) 0.0348(10) Uani 1 1 d . .
H95 H 0.886392 0.605149 0.478843 0.042 Uiso 1 1 calc R U
C96 C 1.0014(3) 0.6902(3) 0.46455(18) 0.0397(12) Uani 1 1 d . .
H96 H 1.055182 0.673925 0.477013 0.048 Uiso 1 1 calc R U
C97 C 1.0239(3) 0.7540(3) 0.44544(18) 0.0370(11) Uani 1 1 d . .
H97 H 1.092880 0.781255 0.444467 0.044 Uiso 1 1 calc R U
C98 C 0.9461(3) 0.7788(2) 0.42757(16) 0.0268(9) Uani 1 1 d . .
H98 H 0.961724 0.823105 0.414561 0.032 Uiso 1 1 calc R U
C123 C 0.8269(2) 0.2801(2) 0.22068(14) 0.0158(8) Uani 1 1 d . .
C124 C 0.7672(3) 0.2492(2) 0.16724(15) 0.0204(8) Uani 1 1 d . .
H124 H 0.713623 0.198561 0.156527 0.025 Uiso 1 1 calc R U
C125 C 0.7822(3) 0.2887(2) 0.12936(16) 0.0231(9) Uani 1 1 d . .
H125 H 0.739217 0.265175 0.093708 0.028 Uiso 1 1 calc R U
C126 C 0.8591(3) 0.3619(2) 0.14296(15) 0.0228(9) Uani 1 1 d . .
H126 H 0.868772 0.389775 0.117302 0.027 Uiso 1 1 calc R U
C127 C 0.9222(3) 0.3942(2) 0.19466(16) 0.0242(9) Uani 1 1 d . .
H127 H 0.976874 0.444023 0.204448 0.029 Uiso 1 1 calc R U
C128 C 0.9054(3) 0.3538(2) 0.23221(15) 0.0199(8) Uani 1 1 d . .
H128 H 0.949498 0.377385 0.267543 0.024 Uiso 1 1 calc R U
C105 C 0.8398(3) 0.3001(2) 0.32830(14) 0.0175(8) Uani 1 1 d . .
C106 C 0.7687(3) 0.3305(2) 0.35352(15) 0.0230(9) Uani 1 1 d . .
H106 H 0.699648 0.309552 0.334101 0.028 Uiso 1 1 calc R U
C107 C 0.7931(3) 0.3894(2) 0.40524(16) 0.0280(9) Uani 1 1 d . .
H107 H 0.741484 0.407939 0.420401 0.034 Uiso 1 1 calc R U
C108 C 0.8929(3) 0.4216(2) 0.43502(17) 0.0318(10) Uani 1 1 d . .
H108 H 0.910251 0.461535 0.470823 0.038 Uiso 1 1 calc R U
C109 C 0.9660(3) 0.3947(2) 0.41181(16) 0.0293(10) Uani 1 1 d . .
H109 H 1.034954 0.416812 0.431360 0.035 Uiso 1 1 calc R U
C110 C 0.9400(3) 0.3350(2) 0.35972(15) 0.0202(8) Uani 1 1 d . .
H110 H 0.992257 0.317190 0.344830 0.024 Uiso 1 1 calc R U
C111 C 0.8820(3) 0.1746(2) 0.25756(15) 0.0178(8) Uani 1 1 d . .
C112 C 0.9028(3) 0.1378(2) 0.20601(15) 0.0207(8) Uani 1 1 d . .
H112 H 0.880511 0.151282 0.175409 0.025 Uiso 1 1 calc R U
C113 C 0.9545(3) 0.0827(2) 0.19738(17) 0.0277(9) Uani 1 1 d . .
H113 H 0.966826 0.059584 0.161550 0.033 Uiso 1 1 calc R U
C114 C 0.9881(3) 0.0613(2) 0.24084(17) 0.0258(9) Uani 1 1 d . .
H114 H 1.023198 0.023394 0.235286 0.031 Uiso 1 1 calc R U
C115 C 0.9696(3) 0.0962(2) 0.29220(16) 0.0227(9) Uani 1 1 d . .
H115 H 0.992729 0.082608 0.322596 0.027 Uiso 1 1 calc R U
C116 C 0.9177(3) 0.1509(2) 0.30017(16) 0.0213(8) Uani 1 1 d . .
H116 H 0.905622 0.173414 0.336161 0.026 Uiso 1 1 calc R U
C117 C 0.6898(3) 0.1725(2) 0.25425(14) 0.0173(8) Uani 1 1 d . .
C122 C 0.6611(3) 0.0977(2) 0.26155(15) 0.0218(8) Uani 1 1 d . .
H122 H 0.713465 0.078332 0.271557 0.026 Uiso 1 1 calc R U
C121 C 0.5592(3) 0.0500(2) 0.25489(16) 0.0277(9) Uani 1 1 d . .
H121 H 0.543455 -0.000537 0.260369 0.033 Uiso 1 1 calc R U
C120 C 0.4819(3) 0.0764(2) 0.24037(16) 0.0274(9) Uani 1 1 d . .
H120 H 0.412320 0.044431 0.235813 0.033 Uiso 1 1 calc R U
C119 C 0.5065(3) 0.1498(2) 0.23249(16) 0.0266(9) Uani 1 1 d . .
H119 H 0.453555 0.168446 0.222173 0.032 Uiso 1 1 calc R U
C118 C 0.6077(3) 0.1963(2) 0.23954(15) 0.0210(8) Uani 1 1 d . .
H118 H 0.622428 0.246815 0.234164 0.025 Uiso 1 1 calc R U
C129 C 0.0928(3) 0.6862(2) 0.19498(15) 0.0204(8) Uani 1 1 d . .
C134 C 0.0671(3) 0.6030(2) 0.16635(16) 0.0252(9) Uani 1 1 d . .
H134 H 0.096158 0.572727 0.182787 0.030 Uiso 1 1 calc R U
C133 C 0.0010(3) 0.5630(3) 0.11500(17) 0.0318(10) Uani 1 1 d . .
H133 H -0.013961 0.506706 0.097244 0.038 Uiso 1 1 calc R U
C132 C -0.0426(3) 0.6051(3) 0.08998(16) 0.0336(10) Uani 1 1 d . .
H132 H -0.087867 0.578198 0.055037 0.040 Uiso 1 1 calc R U
C131 C -0.0197(3) 0.6867(3) 0.11632(16) 0.0327(10) Uani 1 1 d . .
H131 H -0.049046 0.716339 0.099415 0.039 Uiso 1 1 calc R U
C130 C 0.0465(3) 0.7259(2) 0.16771(16) 0.0270(9) Uani 1 1 d . .
H130 H 0.060785 0.782224 0.184978 0.032 Uiso 1 1 calc R U
C135 C 0.1596(3) 0.8214(2) 0.28344(15) 0.0208(8) Uani 1 1 d . .
C136 C 0.2087(3) 0.8909(2) 0.27192(15) 0.0238(9) Uani 1 1 d . .
H136 H 0.255597 0.888262 0.247470 0.029 Uiso 1 1 calc R U
C137 C 0.1923(3) 0.9634(2) 0.29441(16) 0.0274(9) Uani 1 1 d . .
H137 H 0.228523 1.009239 0.285716 0.033 Uiso 1 1 calc R U
C138 C 0.1241(3) 0.9692(2) 0.32914(18) 0.0338(10) Uani 1 1 d . .
H138 H 0.112640 1.018816 0.344691 0.041 Uiso 1 1 calc R U
C139 C 0.0723(3) 0.9019(3) 0.34121(19) 0.0390(11) Uani 1 1 d . .
H139 H 0.024062 0.904742 0.364821 0.047 Uiso 1 1 calc R U
C140 C 0.0908(3) 0.8301(2) 0.31886(18) 0.0325(10) Uani 1 1 d . .
H140 H 0.054805 0.784825 0.328123 0.039 Uiso 1 1 calc R U
C147 C 0.1534(3) 0.6828(2) 0.29774(14) 0.0174(8) Uani 1 1 d . .
C148 C 0.0692(3) 0.6142(2) 0.29029(15) 0.0202(8) Uani 1 1 d . .
H148 H 0.017758 0.594236 0.257818 0.024 Uiso 1 1 calc R U
C149 C 0.0570(3) 0.5739(2) 0.32805(16) 0.0231(9) Uani 1 1 d . .
H149 H -0.001134 0.526976 0.320795 0.028 Uiso 1 1 calc R U
C150 C 0.1295(3) 0.6020(2) 0.37633(15) 0.0230(9) Uani 1 1 d . .
H150 H 0.122909 0.573971 0.401956 0.028 Uiso 1 1 calc R U
C151 C 0.2113(3) 0.6715(2) 0.38628(16) 0.0228(9) Uani 1 1 d . .
H151 H 0.260138 0.692852 0.419919 0.027 Uiso 1 1 calc R U
C152 C 0.2235(3) 0.7107(2) 0.34794(15) 0.0192(8) Uani 1 1 d . .
H152 H 0.281246 0.758111 0.355882 0.023 Uiso 1 1 calc R U
C141 C 0.2923(3) 0.7443(2) 0.24376(14) 0.0184(8) Uani 1 1 d . .
C146 C 0.3769(3) 0.8110(2) 0.27674(15) 0.0238(9) Uani 1 1 d . .
H146 H 0.365728 0.851776 0.305694 0.029 Uiso 1 1 calc R U
C145 C 0.4762(3) 0.8198(2) 0.26878(16) 0.0291(10) Uani 1 1 d . .
H145 H 0.531411 0.865907 0.292178 0.035 Uiso 1 1 calc R U
C144 C 0.4955(3) 0.7614(3) 0.22668(16) 0.0293(10) Uani 1 1 d . .
H144 H 0.563190 0.767637 0.220469 0.035 Uiso 1 1 calc R U
C143 C 0.4141(3) 0.6942(2) 0.19418(16) 0.0261(9) Uani 1 1 d . .
H143 H 0.425752 0.653146 0.165696 0.031 Uiso 1 1 calc R U
C142 C 0.3156(3) 0.6863(2) 0.20281(15) 0.0216(8) Uani 1 1 d . .
H142 H 0.261177 0.639298 0.179841 0.026 Uiso 1 1 calc R U
C153 C 0.7778(3) 0.3764(3) 0.93451(16) 0.0337(10) Uani 1 1 d . .
H15A H 0.707660 0.336584 0.925275 0.040 Uiso 1 1 calc R U
H15B H 0.813656 0.358698 0.904250 0.040 Uiso 1 1 calc R U
Cl1 Cl 0.84316(9) 0.37835(8) 0.99674(5) 0.0467(3) Uani 1 1 d . .
Cl2 Cl 0.77049(10) 0.47156(7) 0.93914(5) 0.0504(3) Uani 1 1 d . .
Cu1 Cu 0.37632(3) 0.20318(3) 0.06778(2) 0.01715(11) Uani 1 1 d . .
Cu2 Cu 0.58398(3) 0.73606(3) 0.42691(2) 0.01722(11) Uani 1 1 d . .
N1 N 0.4426(2) 0.28329(16) 0.14851(12) 0.0152(6) Uani 1 1 d . .
N2 N 0.4802(2) 0.14366(16) 0.05168(11) 0.0147(6) Uani 1 1 d . .
N3 N 0.5224(2) 0.82763(17) 0.44163(11) 0.0148(6) Uani 1 1 d . .
N4 N 0.5229(2) 0.66311(17) 0.34509(12) 0.0162(7) Uani 1 1 d . .
P1 P 0.23153(7) 0.17201(5) 0.09768(4) 0.0156(2) Uani 1 1 d . .
P2 P 0.41564(7) 0.24600(6) -0.00187(4) 0.0167(2) Uani 1 1 d . .
C61 C 0.4478(2) 0.8253(2) 0.47410(13) 0.0137(7) Uani 1 1 d . .
P3 P 0.51849(7) 0.71034(5) 0.49745(4) 0.0157(2) Uani 1 1 d . .
P4 P 0.73594(7) 0.76118(6) 0.40256(4) 0.0169(2) Uani 1 1 d . .

loop_
_atom_site_aniso_label
_atom_site_aniso_U_11
_atom_site_aniso_U_22
_atom_site_aniso_U_33
_atom_site_aniso_U_23
_atom_site_aniso_U_13
_atom_site_aniso_U_12
B1 0.018(2) 0.020(2) 0.018(2) 0.0077(18) 0.0072(18) 0.0080(18)
B2 0.022(2) 0.019(2) 0.017(2) 0.0073(18) 0.0032(18) 0.0072(19)
C1 0.0187(19) 0.0181(19) 0.023(2) 0.0104(16) 0.0079(16) 0.0076(16)
C2 0.0148(18) 0.0167(19) 0.021(2) 0.0081(16) 0.0010(16) 0.0045(15)
C3 0.0183(19) 0.020(2) 0.029(2) 0.0069(17) 0.0039(17) 0.0072(16)
C4 0.0168(19) 0.023(2) 0.032(2) 0.0084(18) -0.0027(18) 0.0040(17)
C5 0.029(2) 0.025(2) 0.020(2) 0.0002(17) -0.0048(18) 0.0068(18)
C6 0.026(2) 0.029(2) 0.016(2) 0.0041(17) 0.0013(17) 0.0099(18)
C7 0.0186(19) 0.0178(19) 0.0163(19) 0.0068(16) 0.0029(15) 0.0080(16)
C8 0.0198(19) 0.0135(18) 0.0148(19) 0.0058(15) 0.0019(15) 0.0062(15)
C9 0.0195(19) 0.0175(19) 0.0135(18) 0.0073(15) 0.0047(15) 0.0096(16)
C10 0.0213(19) 0.0154(18) 0.0151(19) 0.0073(15) 0.0035(16) 0.0058(16)
C11 0.0154(18) 0.0167(19) 0.020(2) 0.0045(16) 0.0076(16) 0.0015(15)
C12 0.026(2) 0.018(2) 0.018(2) 0.0030(16) 0.0089(17) 0.0093(17)
C13 0.024(2) 0.0181(19) 0.0107(18) 0.0023(15) 0.0030(16) 0.0069(16)
C14 0.024(2) 0.038(2) 0.023(2) 0.0012(19) 0.0112(18) 0.0098(19)
C15 0.025(2) 0.0165(19) 0.0106(18) 0.0014(15) 0.0036(16) 0.0069(16)
C16 0.028(2) 0.020(2) 0.020(2) 0.0059(17) 0.0055(17) 0.0071(17)
C17 0.053(3) 0.029(2) 0.030(2) 0.013(2) 0.006(2) 0.023(2)
C18 0.047(3) 0.047(3) 0.033(3) 0.014(2) 0.003(2) 0.034(2)
C19 0.028(2) 0.041(3) 0.032(2) 0.012(2) 0.0097(19) 0.021(2)
C20 0.025(2) 0.027(2) 0.020(2) 0.0070(17) 0.0071(17) 0.0114(18)
C21 0.0151(18) 0.0162(18) 0.019(2) 0.0061(16) 0.0079(15) 0.0056(15)
C22 0.022(2) 0.025(2) 0.017(2) 0.0051(17) 0.0007(16) 0.0076(17)
C23 0.033(2) 0.028(2) 0.029(2) 0.0160(19) 0.0103(19) 0.0110(19)
C24 0.031(2) 0.017(2) 0.042(3) 0.0143(19) 0.019(2) 0.0091(18)
C25 0.024(2) 0.020(2) 0.028(2) 0.0024(18) 0.0008(18) 0.0003(17)
C26 0.021(2) 0.024(2) 0.021(2) 0.0079(17) 0.0033(17) 0.0074(17)
C27 0.024(2) 0.0164(19) 0.0109(18) 0.0043(15) 0.0019(15) 0.0038(16)
C28 0.0166(18) 0.0110(18) 0.0161(19) 0.0011(15) -0.0006(15) 0.0005(15)
C29 0.023(2) 0.018(2) 0.021(2) 0.0037(17) -0.0018(17) 0.0050(16)
C30 0.028(2) 0.019(2) 0.030(2) 0.0091(18) -0.0032(18) 0.0089(17)
C31 0.026(2) 0.032(2) 0.036(3) 0.012(2) 0.0054(19) 0.0166(19)
C32 0.026(2) 0.020(2) 0.028(2) 0.0072(18) 0.0054(18) 0.0077(17)
C33 0.0171(18) 0.0113(18) 0.0154(19) 0.0004(15) -0.0024(15) 0.0023(15)
C34 0.0135(18) 0.0153(18) 0.0162(19) 0.0020(15) 0.0012(15) 0.0019(15)
C35 0.0156(18) 0.0125(18) 0.0108(18) 0.0007(14) 0.0013(15) 0.0001(15)
C36 0.0140(18) 0.0122(18) 0.0168(19) 0.0037(15) 0.0022(15) 0.0018(14)
C37 0.025(2) 0.0146(18) 0.0147(19) 0.0048(15) 0.0052(16) 0.0055(16)
C38 0.022(2) 0.0161(19) 0.019(2) 0.0047(16) 0.0115(16) 0.0057(16)
C39 0.022(2) 0.0168(19) 0.021(2) 0.0049(16) 0.0098(16) 0.0091(16)
C40 0.038(2) 0.033(2) 0.030(2) 0.015(2) 0.019(2) 0.017(2)
C41 0.022(2) 0.0163(19) 0.0172(19) 0.0040(15) 0.0055(16) 0.0096(16)
C42 0.026(2) 0.023(2) 0.025(2) 0.0108(17) 0.0081(17) 0.0125(17)
C43 0.041(3) 0.039(3) 0.022(2) 0.0147(19) 0.014(2) 0.025(2)
C44 0.041(3) 0.044(3) 0.021(2) 0.002(2) -0.002(2) 0.024(2)
C45 0.027(2) 0.036(3) 0.033(3) 0.004(2) 0.000(2) 0.012(2)
C46 0.029(2) 0.021(2) 0.028(2) 0.0081(18) 0.0077(18) 0.0107(18)
C47 0.028(2) 0.0163(19) 0.0127(19) 0.0061(15) 0.0051(16) 0.0071(16)
C48 0.030(2) 0.024(2) 0.022(2) 0.0090(17) 0.0053(17) 0.0114(18)
C49 0.045(3) 0.023(2) 0.024(2) 0.0065(18) 0.011(2) 0.016(2)
C50 0.047(3) 0.017(2) 0.021(2) 0.0031(17) 0.005(2) 0.006(2)
C51 0.027(2) 0.028(2) 0.029(2) 0.0044(19) 0.0037(19) 0.0027(19)
C52 0.028(2) 0.022(2) 0.027(2) 0.0068(18) 0.0068(18) 0.0075(18)
C53 0.0200(19) 0.023(2) 0.0116(18) 0.0052(16) 0.0065(15) 0.0052(16)
C54 0.024(2) 0.0139(18) 0.0113(18) 0.0027(15) -0.0018(15) 0.0040(16)
C55 0.029(2) 0.0164(19) 0.0150(19) 0.0046(16) 0.0028(16) 0.0027(17)
C56 0.039(2) 0.0148(19) 0.019(2) 0.0062(16) 0.0000(18) 0.0071(18)
C57 0.033(2) 0.022(2) 0.025(2) 0.0070(18) -0.0012(18) 0.0146(18)
C58 0.025(2) 0.020(2) 0.027(2) 0.0091(17) 0.0056(17) 0.0105(17)
C59 0.0198(19) 0.0149(18) 0.0129(18) 0.0005(15) -0.0024(15) 0.0045(15)
C60 0.0175(18) 0.0137(18) 0.0103(18) 0.0032(14) -0.0007(15) 0.0029(15)
C65 0.0190(19) 0.020(2) 0.019(2) 0.0064(16) 0.0024(16) 0.0086(16)
C64 0.0151(18) 0.024(2) 0.018(2) 0.0044(17) 0.0043(16) 0.0071(16)
C63 0.0200(19) 0.0193(19) 0.0165(19) 0.0077(16) 0.0027(16) 0.0073(16)
C62 0.0159(18) 0.0124(18) 0.0129(18) 0.0020(15) 0.0019(15) 0.0041(15)
C66 0.030(2) 0.042(3) 0.033(2) 0.022(2) 0.0185(19) 0.020(2)
C73 0.0208(19) 0.0177(19) 0.0173(19) 0.0054(16) 0.0094(16) 0.0123(16)
C78 0.036(2) 0.023(2) 0.030(2) 0.0148(19) -0.002(2) 0.0034(19)
C77 0.034(2) 0.026(2) 0.033(3) 0.006(2) -0.001(2) -0.002(2)
C76 0.032(2) 0.017(2) 0.038(3) 0.0082(19) 0.018(2) 0.0035(18)
C75 0.032(2) 0.025(2) 0.037(3) 0.0169(19) 0.018(2) 0.0156(19)
C74 0.023(2) 0.023(2) 0.022(2) 0.0084(17) 0.0082(16) 0.0115(17)
C67 0.0232(19) 0.0154(18) 0.0137(19) 0.0075(15) 0.0037(15) 0.0065(16)
C68 0.022(2) 0.026(2) 0.024(2) 0.0090(18) 0.0047(17) 0.0082(17)
C69 0.018(2) 0.034(2) 0.031(2) 0.009(2) -0.0017(18) 0.0057(18)
C70 0.032(2) 0.029(2) 0.021(2) 0.0052(18) -0.0040(18) 0.0117(19)
C71 0.041(3) 0.035(2) 0.019(2) 0.0043(19) 0.0047(19) 0.017(2)
C72 0.025(2) 0.029(2) 0.023(2) 0.0084(18) 0.0035(17) 0.0112(18)
C79 0.0154(19) 0.025(2) 0.022(2) 0.0091(17) 0.0051(16) 0.0086(16)
C80 0.0188(19) 0.024(2) 0.020(2) 0.0116(17) 0.0055(16) 0.0104(16)
C81 0.021(2) 0.027(2) 0.027(2) 0.0118(18) 0.0018(17) 0.0082(18)
C82 0.019(2) 0.025(2) 0.033(2) 0.0086(19) -0.0044(18) 0.0036(17)
C83 0.030(2) 0.020(2) 0.021(2) 0.0031(17) -0.0031(18) 0.0064(18)
C84 0.025(2) 0.026(2) 0.019(2) 0.0085(17) 0.0059(17) 0.0117(17)
C85 0.023(2) 0.0143(18) 0.018(2) 0.0080(16) 0.0022(16) 0.0065(16)
C86 0.0185(19) 0.0203(19) 0.0174(19) 0.0122(16) 0.0069(15) 0.0102(16)
C87 0.0177(18) 0.0162(18) 0.0140(19) 0.0075(15) 0.0049(15) 0.0076(15)
C88 0.0220(19) 0.0153(18) 0.0146(19) 0.0082(15) 0.0040(15) 0.0066(16)
C89 0.0153(18) 0.025(2) 0.021(2) 0.0117(17) 0.0031(16) 0.0038(16)
C90 0.023(2) 0.030(2) 0.022(2) 0.0146(18) 0.0107(17) 0.0162(18)
C91 0.024(2) 0.021(2) 0.0130(19) 0.0051(16) 0.0023(16) 0.0104(17)
C99 0.0152(19) 0.023(2) 0.034(2) 0.0128(18) 0.0119(17) 0.0088(16)
C92 0.027(2) 0.050(3) 0.024(2) 0.013(2) 0.0096(18) 0.019(2)
C100 0.035(2) 0.037(3) 0.046(3) 0.024(2) 0.015(2) 0.014(2)
C101 0.063(3) 0.046(3) 0.080(4) 0.045(3) 0.044(3) 0.028(3)
C102 0.069(4) 0.028(3) 0.108(5) 0.036(3) 0.060(4) 0.026(3)
C103 0.053(3) 0.020(2) 0.072(4) 0.003(3) 0.029(3) 0.005(2)
C104 0.037(3) 0.021(2) 0.048(3) 0.008(2) 0.014(2) 0.008(2)
C93 0.0199(19) 0.0177(19) 0.0117(18) -0.0006(15) 0.0011(15) 0.0058(16)
C94 0.029(2) 0.026(2) 0.029(2) 0.0096(18) 0.0077(18) 0.0135(18)
C95 0.045(3) 0.042(3) 0.034(3) 0.022(2) 0.015(2) 0.027(2)
C96 0.037(3) 0.064(3) 0.032(3) 0.019(2) 0.006(2) 0.036(2)
C97 0.019(2) 0.053(3) 0.040(3) 0.015(2) 0.0071(19) 0.014(2)
C98 0.019(2) 0.032(2) 0.029(2) 0.0104(19) 0.0057(17) 0.0074(18)
C123 0.0139(18) 0.0180(19) 0.0185(19) 0.0063(16) 0.0073(15) 0.0085(15)
C124 0.026(2) 0.0146(19) 0.020(2) 0.0051(16) 0.0053(17) 0.0060(16)
C125 0.029(2) 0.024(2) 0.019(2) 0.0073(17) 0.0069(17) 0.0122(18)
C126 0.031(2) 0.023(2) 0.020(2) 0.0120(17) 0.0100(18) 0.0119(18)
C127 0.020(2) 0.018(2) 0.034(2) 0.0110(18) 0.0118(18) 0.0015(16)
C128 0.0158(19) 0.023(2) 0.021(2) 0.0071(17) 0.0031(16) 0.0056(16)
C105 0.0206(19) 0.0167(19) 0.0177(19) 0.0104(16) 0.0067(16) 0.0043(16)
C106 0.025(2) 0.024(2) 0.024(2) 0.0092(17) 0.0057(17) 0.0118(17)
C107 0.037(2) 0.027(2) 0.026(2) 0.0065(18) 0.0123(19) 0.0196(19)
C108 0.040(3) 0.026(2) 0.023(2) 0.0016(18) 0.004(2) 0.011(2)
C109 0.025(2) 0.035(2) 0.019(2) 0.0044(19) -0.0002(18) 0.0037(19)
C110 0.0177(19) 0.025(2) 0.018(2) 0.0076(17) 0.0098(16) 0.0056(16)
C111 0.0132(18) 0.0169(19) 0.020(2) 0.0064(16) 0.0045(15) -0.0002(15)
C112 0.0208(19) 0.021(2) 0.021(2) 0.0092(16) 0.0033(16) 0.0055(16)
C113 0.034(2) 0.028(2) 0.025(2) 0.0081(18) 0.0134(19) 0.0150(19)
C114 0.023(2) 0.027(2) 0.036(2) 0.0174(19) 0.0103(18) 0.0133(18)
C115 0.0164(19) 0.030(2) 0.025(2) 0.0149(18) 0.0045(16) 0.0079(17)
C116 0.0167(19) 0.026(2) 0.021(2) 0.0101(17) 0.0055(16) 0.0048(17)
C117 0.0173(18) 0.021(2) 0.0122(18) 0.0033(15) 0.0057(15) 0.0063(16)
C122 0.022(2) 0.021(2) 0.023(2) 0.0088(17) 0.0043(17) 0.0058(17)
C121 0.028(2) 0.025(2) 0.026(2) 0.0117(18) 0.0032(18) 0.0018(18)
C120 0.016(2) 0.034(2) 0.026(2) 0.0096(19) 0.0070(17) 0.0014(18)
C119 0.018(2) 0.039(2) 0.025(2) 0.0111(19) 0.0071(17) 0.0119(18)
C118 0.021(2) 0.023(2) 0.022(2) 0.0104(17) 0.0060(16) 0.0078(17)
C129 0.0199(19) 0.024(2) 0.016(2) 0.0072(16) 0.0045(16) 0.0054(16)
C134 0.023(2) 0.028(2) 0.023(2) 0.0115(18) 0.0055(17) 0.0050(18)
C133 0.029(2) 0.027(2) 0.027(2) 0.0051(19) 0.0045(19) -0.0033(19)
C132 0.029(2) 0.043(3) 0.016(2) 0.006(2) -0.0030(18) 0.001(2)
C131 0.028(2) 0.043(3) 0.025(2) 0.015(2) -0.0028(19) 0.006(2)
C130 0.025(2) 0.027(2) 0.026(2) 0.0121(18) 0.0011(18) 0.0036(18)
C135 0.0181(19) 0.027(2) 0.017(2) 0.0085(17) -0.0022(16) 0.0076(17)
C136 0.028(2) 0.024(2) 0.018(2) 0.0065(17) 0.0047(17) 0.0067(18)
C137 0.035(2) 0.025(2) 0.028(2) 0.0152(18) 0.0059(19) 0.0128(19)
C138 0.041(3) 0.026(2) 0.042(3) 0.014(2) 0.007(2) 0.022(2)
C139 0.040(3) 0.042(3) 0.052(3) 0.023(2) 0.027(2) 0.026(2)
C140 0.034(2) 0.026(2) 0.043(3) 0.017(2) 0.015(2) 0.0126(19)
C147 0.0191(19) 0.0165(19) 0.0163(19) 0.0011(15) 0.0041(16) 0.0100(16)
C148 0.0163(19) 0.021(2) 0.021(2) 0.0063(17) 0.0008(16) 0.0052(16)
C149 0.0174(19) 0.021(2) 0.028(2) 0.0105(17) 0.0036(17) 0.0007(16)
C150 0.027(2) 0.027(2) 0.023(2) 0.0144(18) 0.0092(17) 0.0126(18)
C151 0.022(2) 0.027(2) 0.021(2) 0.0090(17) 0.0037(17) 0.0095(17)
C152 0.0179(19) 0.0175(19) 0.019(2) 0.0051(16) 0.0039(16) 0.0030(16)
C141 0.023(2) 0.022(2) 0.0125(19) 0.0088(16) 0.0025(16) 0.0076(16)
C146 0.022(2) 0.029(2) 0.019(2) 0.0062(17) 0.0058(17) 0.0070(17)
C145 0.021(2) 0.031(2) 0.026(2) 0.0051(19) 0.0021(18) 0.0020(18)
C144 0.021(2) 0.044(3) 0.030(2) 0.018(2) 0.0110(18) 0.014(2)
C143 0.035(2) 0.029(2) 0.023(2) 0.0129(18) 0.0117(19) 0.018(2)
C142 0.028(2) 0.019(2) 0.021(2) 0.0101(17) 0.0042(17) 0.0096(17)
C153 0.042(3) 0.037(3) 0.020(2) 0.0093(19) 0.0049(19) 0.012(2)
Cl1 0.0584(8) 0.0661(8) 0.0293(6) 0.0189(6) 0.0067(6) 0.0383(7)
Cl2 0.0756(9) 0.0471(7) 0.0364(7) 0.0147(6) 0.0054(6) 0.0332(7)
Cu1 0.0177(2) 0.0197(2) 0.0150(2) 0.00583(19) 0.00695(19) 0.00663(19)
Cu2 0.0178(2) 0.0194(2) 0.0158(2) 0.00614(19) 0.00610(19) 0.00732(19)
N1 0.0129(15) 0.0153(15) 0.0170(16) 0.0042(13) 0.0058(13) 0.0048(13)
N2 0.0146(15) 0.0149(15) 0.0112(15) 0.0024(12) 0.0046(12) 0.0017(12)
N3 0.0151(15) 0.0182(16) 0.0092(15) 0.0032(12) 0.0036(12) 0.0040(13)
N4 0.0137(15) 0.0200(16) 0.0188(16) 0.0075(13) 0.0067(13) 0.0091(13)
P1 0.0155(5) 0.0166(5) 0.0141(5) 0.0045(4) 0.0049(4) 0.0047(4)
P2 0.0187(5) 0.0177(5) 0.0158(5) 0.0063(4) 0.0068(4) 0.0079(4)
C61 0.0143(17) 0.0132(18) 0.0095(17) 0.0016(14) 0.0012(14) 0.0015(14)
P3 0.0175(5) 0.0162(5) 0.0153(5) 0.0066(4) 0.0051(4) 0.0066(4)
P4 0.0151(5) 0.0170(5) 0.0183(5) 0.0066(4) 0.0037(4) 0.0044(4)

loop_
_atom_type_symbol
_atom_type_description
_atom_type_scat_dispersion_real
_atom_type_scat_dispersion_imag
_atom_type_scat_source
C C 0.0033 0.0016 'International Tables Vol C Tables 4.2.6.8 and 6.1.1.4'
H H 0.0000 0.0000 'International Tables Vol C Tables 4.2.6.8 and 6.1.1.4'
B B 0.0013 0.0007 'International Tables Vol C Tables 4.2.6.8 and 6.1.1.4'
N N 0.0061 0.0033 'International Tables Vol C Tables 4.2.6.8 and 6.1.1.4'
P P 0.1023 0.0942 'International Tables Vol C Tables 4.2.6.8 and 6.1.1.4'
Cl Cl 0.1484 0.1585 'International Tables Vol C Tables 4.2.6.8 and 6.1.1.4'
Cu Cu 0.3201 1.2651 'International Tables Vol C Tables 4.2.6.8 and 6.1.1.4'

loop_
_geom_angle_atom_site_label_1
_geom_angle_atom_site_label_2
_geom_angle_atom_site_label_3
_geom_angle
C111 B1 C123 108.8(3)
C111 B1 C117 107.4(3)
C123 B1 C117 111.4(3)
C111 B1 C105 112.3(3)
C123 B1 C105 108.2(3)
C117 B1 C105 108.8(3)
C129 B2 C135 108.2(3)
C129 B2 C147 112.1(3)
C135 B2 C147 107.9(3)
C129 B2 C141 109.3(3)
C135 B2 C141 111.9(3)
C147 B2 C141 107.4(3)
N1 C1 C2 124.9(3)
C7 C2 C3 120.6(3)
C7 C2 C1 119.2(3)
C3 C2 C1 120.2(3)
C4 C3 C2 119.9(4)
C3 C4 C5 119.6(3)
C6 C5 C4 121.2(4)
C5 C6 C7 120.1(4)
C2 C7 C6 118.6(3)
C2 C7 C8 117.6(3)
C6 C7 C8 123.8(3)
C13 C8 C9 118.5(3)
C13 C8 C7 123.5(3)
C9 C8 C7 118.0(3)
N1 C9 C8 122.8(3)
N1 C9 C10 117.8(3)
C8 C9 C10 119.4(3)
C11 C10 C9 119.3(3)
C11 C10 P1 122.7(3)
C9 C10 P1 118.0(3)
C10 C11 C12 122.3(3)
C13 C12 C11 117.9(3)
C13 C12 C14 121.8(3)
C11 C12 C14 120.3(3)
C12 C13 C8 122.5(3)
C20 C15 C16 119.1(3)
C20 C15 P1 123.2(3)
C16 C15 P1 117.3(3)
C17 C16 C15 119.7(4)
C18 C17 C16 120.2(4)
C19 C18 C17 120.7(4)
C18 C19 C20 119.6(4)
C19 C20 C15 120.7(4)
C26 C21 C22 118.4(3)
C26 C21 P1 119.7(3)
C22 C21 P1 121.5(3)
C23 C22 C21 120.3(3)
C24 C23 C22 120.3(4)
C23 C24 C25 120.2(4)
C24 C25 C26 119.5(4)
C21 C26 C25 121.3(4)
N2 C27 C28 124.8(3)
C33 C28 C29 121.0(3)
C33 C28 C27 118.2(3)
C29 C28 C27 120.8(3)
C30 C29 C28 119.4(4)
C29 C30 C31 119.9(4)
C32 C31 C30 121.2(4)
C31 C32 C33 120.7(4)
C28 C33 C32 117.7(3)
C28 C33 C34 118.4(3)
C32 C33 C34 123.8(3)
C39 C34 C35 118.5(3)
C39 C34 C33 123.4(3)
C35 C34 C33 118.1(3)
N2 C35 C34 122.1(3)
N2 C35 C36 118.3(3)
C34 C35 C36 119.6(3)
C37 C36 C35 119.2(3)
C37 C36 P2 123.9(3)
C35 C36 P2 116.9(3)
C36 C37 C38 122.1(3)
C39 C38 C37 118.1(3)
C39 C38 C40 121.1(3)
C37 C38 C40 120.8(3)
C38 C39 C34 122.3(3)
C46 C41 C42 118.6(3)
C46 C41 P2 118.4(3)
C42 C41 P2 123.0(3)
C43 C42 C41 120.2(4)
C44 C43 C42 120.5(4)
C43 C44 C45 119.7(4)
C44 C45 C46 120.5(4)
C45 C46 C41 120.5(4)
C52 C47 C48 118.3(3)
C52 C47 P2 122.8(3)
C48 C47 P2 118.3(3)
C49 C48 C47 121.1(4)
C50 C49 C48 119.8(4)
C49 C50 C51 120.3(4)
C50 C51 C52 119.6(4)
C47 C52 C51 120.9(4)
N3 C53 C54 125.0(3)
C59 C54 C55 120.3(3)
C59 C54 C53 118.7(3)
C55 C54 C53 121.1(3)
C56 C55 C54 120.3(4)
C55 C56 C57 119.4(4)
C58 C57 C56 121.2(4)
C57 C58 C59 120.5(4)
C58 C59 C54 118.3(3)
C58 C59 C60 124.6(3)
C54 C59 C60 117.1(3)
C61 C60 C65 117.9(3)
C61 C60 C59 119.2(3)
C65 C60 C59 122.9(3)
C64 C65 C60 122.3(3)
C65 C64 C63 118.7(3)
C65 C64 C66 121.2(3)
C63 C64 C66 120.0(3)
C62 C63 C64 121.5(3)
C63 C62 C61 119.4(3)
C63 C62 P3 123.3(3)
C61 C62 P3 117.3(2)
C74 C73 C78 118.6(3)
C74 C73 P3 124.6(3)
C78 C73 P3 116.6(3)
C77 C78 C73 121.0(4)
C78 C77 C76 119.7(4)
C75 C76 C77 119.5(4)
C76 C75 C74 120.7(4)
C73 C74 C75 120.3(4)
C72 C67 C68 118.4(3)
C72 C67 P3 124.5(3)
C68 C67 P3 117.1(3)
C69 C68 C67 120.6(4)
C70 C69 C68 120.3(4)
C69 C70 C71 119.7(4)
C72 C71 C70 120.1(4)
C71 C72 C67 120.9(4)
N4 C79 C80 125.2(3)
C85 C80 C81 120.6(3)
C85 C80 C79 118.4(3)
C81 C80 C79 120.9(3)
C82 C81 C80 119.9(4)
C81 C82 C83 119.8(4)
C84 C83 C82 121.3(4)
C83 C84 C85 120.1(3)
C84 C85 C80 118.2(3)
C84 C85 C86 123.9(3)
C80 C85 C86 117.9(3)
C91 C86 C87 118.3(3)
C91 C86 C85 123.4(3)
C87 C86 C85 118.3(3)
N4 C87 C86 122.1(3)
N4 C87 C88 117.9(3)
C86 C87 C88 120.0(3)
C89 C88 C87 119.1(3)
C89 C88 P4 122.9(3)
C87 C88 P4 118.0(3)
C88 C89 C90 121.8(3)
C91 C90 C89 118.2(3)
C91 C90 C92 121.6(3)
C89 C90 C92 120.2(3)
C90 C91 C86 122.7(3)
C100 C99 C104 119.4(4)
C100 C99 P4 122.6(3)
C104 C99 P4 117.8(3)
C99 C100 C101 119.4(5)
C102 C101 C100 120.2(5)
C103 C102 C101 120.1(5)
C102 C103 C104 120.9(5)
C103 C104 C99 120.0(5)
C94 C93 C98 119.1(3)
C94 C93 P4 117.0(3)
C98 C93 P4 123.8(3)
C93 C94 C95 120.9(4)
C96 C95 C94 119.2(4)
C97 C96 C95 120.8(4)
C96 C97 C98 120.1(4)
C97 C98 C93 119.9(4)
C128 C123 C124 114.3(3)
C128 C123 B1 122.5(3)
C124 C123 B1 123.1(3)
C125 C124 C123 123.2(3)
C126 C125 C124 120.4(4)
C125 C126 C127 118.8(4)
C126 C127 C128 119.9(3)
C127 C128 C123 123.3(3)
C106 C105 C110 114.3(3)
C106 C105 B1 122.9(3)
C110 C105 B1 122.7(3)
C107 C106 C105 123.6(4)
C106 C107 C108 120.1(4)
C109 C108 C107 118.7(4)
C108 C109 C110 120.5(4)
C109 C110 C105 122.8(3)
C112 C111 C116 114.3(3)
C112 C111 B1 122.3(3)
C116 C111 B1 123.1(3)
C113 C112 C111 123.3(4)
C114 C113 C112 120.2(4)
C115 C114 C113 118.4(3)
C114 C115 C116 120.7(4)
C115 C116 C111 123.1(3)
C122 C117 C118 114.5(3)
C122 C117 B1 123.9(3)
C118 C117 B1 121.6(3)
C117 C122 C121 123.2(3)
C120 C121 C122 119.7(4)
C121 C120 C119 119.2(4)
C120 C119 C118 120.2(4)
C119 C118 C117 123.2(4)
C130 C129 C134 114.5(3)
C130 C129 B2 122.8(3)
C134 C129 B2 122.6(3)
C133 C134 C129 123.1(4)
C132 C133 C134 120.0(4)
C131 C132 C133 119.1(4)
C132 C131 C130 120.3(4)
C131 C130 C129 123.0(4)
C140 C135 C136 114.6(3)
C140 C135 B2 121.7(3)
C136 C135 B2 123.6(3)
C137 C136 C135 123.2(4)
C138 C137 C136 120.1(4)
C137 C138 C139 119.0(4)
C138 C139 C140 120.0(4)
C139 C140 C135 123.1(4)
C148 C147 C152 115.0(3)
C148 C147 B2 126.1(3)
C152 C147 B2 118.9(3)
C149 C148 C147 123.1(3)
C150 C149 C148 120.1(3)
C151 C150 C149 118.4(4)
C150 C151 C152 121.0(4)
C151 C152 C147 122.3(3)
C142 C141 C146 115.0(3)
C142 C141 B2 122.7(3)
C146 C141 B2 122.2(3)
C145 C146 C141 122.6(4)
C146 C145 C144 120.3(4)
C143 C144 C145 118.5(4)
C144 C143 C142 120.4(4)
C143 C142 C141 123.1(4)
Cl1 C153 Cl2 111.8(2)
N2 Cu1 N1 101.40(11)
N2 Cu1 P1 131.48(8)
N1 Cu1 P1 86.70(8)
N2 Cu1 P2 86.59(8)
N1 Cu1 P2 117.95(8)
P1 Cu1 P2 131.49(4)
N3 Cu2 N4 105.94(11)
N3 Cu2 P4 116.76(8)
N4 Cu2 P4 86.79(8)
N3 Cu2 P3 86.14(8)
N4 Cu2 P3 123.11(8)
P4 Cu2 P3 137.17(4)
C1 N1 C9 117.4(3)
C1 N1 Cu1 125.0(2)
C9 N1 Cu1 117.6(2)
C27 N2 C35 118.4(3)
C27 N2 Cu1 123.2(2)
C35 N2 Cu1 118.4(2)
C53 N3 C61 117.9(3)
C53 N3 Cu2 124.0(2)
C61 N3 Cu2 117.4(2)
C79 N4 C87 118.0(3)
C79 N4 Cu2 124.2(2)
C87 N4 Cu2 117.5(2)
C21 P1 C10 104.46(16)
C21 P1 C15 105.38(16)
C10 P1 C15 101.27(16)
C21 P1 Cu1 122.51(11)
C10 P1 Cu1 99.65(12)
C15 P1 Cu1 119.91(12)
C41 P2 C47 105.16(16)
C41 P2 C36 104.49(16)
C47 P2 C36 104.17(16)
C41 P2 Cu1 129.18(12)
C47 P2 Cu1 111.47(12)
C36 P2 Cu1 99.41(12)
N3 C61 C60 122.0(3)
N3 C61 C62 117.7(3)
C60 C61 C62 120.3(3)
C73 P3 C67 105.12(16)
C73 P3 C62 103.13(15)
C67 P3 C62 105.43(16)
C73 P3 Cu2 125.68(12)
C67 P3 Cu2 116.15(12)
C62 P3 Cu2 98.41(12)
C93 P4 C99 104.02(17)
C93 P4 C88 102.49(16)
C99 P4 C88 105.86(17)
C93 P4 Cu2 126.98(13)
C99 P4 Cu2 115.58(12)
C88 P4 Cu2 99.11(12)

loop_
_geom_bond_atom_site_label_1
_geom_bond_atom_site_label_2
_geom_bond_distance
B1 C111 1.644(5)
B1 C123 1.647(5)
B1 C117 1.655(5)
B1 C105 1.655(5)
B2 C129 1.646(5)
B2 C135 1.651(5)
B2 C147 1.653(5)
B2 C141 1.657(5)
C1 N1 1.304(4)
C1 C2 1.430(5)
C2 C7 1.391(5)
C2 C3 1.410(5)
C3 C4 1.366(5)
C4 C5 1.395(5)
C5 C6 1.370(5)
C6 C7 1.403(5)
C7 C8 1.457(5)
C8 C13 1.398(5)
C8 C9 1.414(5)
C9 N1 1.397(4)
C9 C10 1.419(5)
C10 C11 1.375(5)
C10 P1 1.825(4)
C11 C12 1.399(5)
C12 C13 1.380(5)
C12 C14 1.499(5)
C15 C20 1.387(5)
C15 C16 1.392(5)
C15 P1 1.827(4)
C16 C17 1.382(5)
C17 C18 1.376(6)
C18 C19 1.367(6)
C19 C20 1.382(5)
C21 C26 1.383(5)
C21 C22 1.397(5)
C21 P1 1.821(4)
C22 C23 1.385(5)
C23 C24 1.375(5)
C24 C25 1.380(5)
C25 C26 1.384(5)
C27 N2 1.303(4)
C27 C28 1.420(5)
C28 C33 1.403(5)
C28 C29 1.407(5)
C29 C30 1.367(5)
C30 C31 1.395(5)
C31 C32 1.362(5)
C32 C33 1.405(5)
C33 C34 1.446(5)
C34 C39 1.400(5)
C34 C35 1.406(5)
C35 N2 1.396(4)
C35 C36 1.419(5)
C36 C37 1.376(5)
C36 P2 1.828(3)
C37 C38 1.395(5)
C38 C39 1.379(5)
C38 C40 1.507(5)
C41 C46 1.390(5)
C41 C42 1.397(5)
C41 P2 1.819(4)
C42 C43 1.388(5)
C43 C44 1.375(6)
C44 C45 1.375(6)
C45 C46 1.385(5)
C47 C52 1.381(5)
C47 C48 1.393(5)
C47 P2 1.823(4)
C48 C49 1.378(5)
C49 C50 1.373(6)
C50 C51 1.381(6)
C51 C52 1.390(5)
C53 N3 1.315(4)
C53 C54 1.417(5)
C54 C59 1.408(5)
C54 C55 1.412(5)
C55 C56 1.364(5)
C56 C57 1.402(5)
C57 C58 1.374(5)
C58 C59 1.398(5)
C59 C60 1.453(5)
C60 C61 1.403(5)
C60 C65 1.409(5)
C65 C64 1.373(5)
C64 C63 1.401(5)
C64 C66 1.508(5)
C63 C62 1.373(5)
C62 C61 1.419(5)
C62 P3 1.828(3)
C73 C74 1.379(5)
C73 C78 1.388(5)
C73 P3 1.823(4)
C78 C77 1.386(5)
C77 C76 1.387(6)
C76 C75 1.368(6)
C75 C74 1.393(5)
C67 C72 1.386(5)
C67 C68 1.390(5)
C67 P3 1.824(4)
C68 C69 1.380(5)
C69 C70 1.376(5)
C70 C71 1.378(5)
C71 C72 1.377(5)
C79 N4 1.300(4)
C79 C80 1.422(5)
C80 C85 1.404(5)
C80 C81 1.411(5)
C81 C82 1.367(5)
C82 C83 1.392(5)
C83 C84 1.379(5)
C84 C85 1.404(5)
C85 C86 1.455(5)
C86 C91 1.396(5)
C86 C87 1.409(5)
C87 N4 1.401(4)
C87 C88 1.417(5)
C88 C89 1.384(5)
C88 P4 1.821(4)
C89 C90 1.397(5)
C90 C91 1.379(5)
C90 C92 1.507(5)
C99 C100 1.390(6)
C99 C104 1.395(6)
C99 P4 1.818(4)
C100 C101 1.395(6)
C101 C102 1.384(7)
C102 C103 1.359(7)
C103 C104 1.379(6)
C93 C94 1.385(5)
C93 C98 1.398(5)
C93 P4 1.813(4)
C94 C95 1.387(5)
C95 C96 1.382(6)
C96 C97 1.375(6)
C97 C98 1.388(5)
C123 C128 1.398(5)
C123 C124 1.401(5)
C124 C125 1.382(5)
C125 C126 1.374(5)
C126 C127 1.383(5)
C127 C128 1.387(5)
C105 C106 1.395(5)
C105 C110 1.405(5)
C106 C107 1.383(5)
C107 C108 1.387(5)
C108 C109 1.368(5)
C109 C110 1.393(5)
C111 C112 1.401(5)
C111 C116 1.403(5)
C112 C113 1.389(5)
C113 C114 1.384(5)
C114 C115 1.374(5)
C115 C116 1.386(5)
C117 C122 1.394(5)
C117 C118 1.402(5)
C122 C121 1.395(5)
C121 C120 1.373(5)
C120 C119 1.378(5)
C119 C118 1.379(5)
C129 C130 1.398(5)
C129 C134 1.407(5)
C134 C133 1.394(5)
C133 C132 1.379(6)
C132 C131 1.376(6)
C131 C130 1.394(5)
C135 C140 1.394(5)
C135 C136 1.396(5)
C136 C137 1.386(5)
C137 C138 1.369(5)
C138 C139 1.381(6)
C139 C140 1.386(5)
C147 C148 1.397(5)
C147 C152 1.405(5)
C148 C149 1.388(5)
C149 C150 1.385(5)
C150 C151 1.378(5)
C151 C152 1.387(5)
C141 C142 1.399(5)
C141 C146 1.401(5)
C146 C145 1.386(5)
C145 C144 1.392(5)
C144 C143 1.379(5)
C143 C142 1.381(5)
C153 Cl1 1.759(4)
C153 Cl2 1.760(4)
Cu1 N2 2.061(3)
Cu1 N1 2.094(3)
Cu1 P1 2.2041(10)
Cu1 P2 2.2222(10)
Cu2 N3 2.066(3)
Cu2 N4 2.073(3)
Cu2 P4 2.2197(10)
Cu2 P3 2.2229(10)
N3 C61 1.392(4)
